data_7049720
loop_
_publ_author_name
'Zhu, Li-Na'
'Deng, Zhao-Peng'
'Ng, Seik Weng'
'Huo, Li-Hua'
'Gao, Shan'

_publ_section_title
;
 Cd(ii) coordination polymers constructed from bis(pyridyl) ligands with
 an asymmetric spacer in chelating mode and diverse organic
 dicarboxylates: syntheses, structural evolutions and properties.
;
_journal_issue 22
_journal_name_full 'Dalton transactions (Cambridge, England : 2003)'
_journal_page_first 7589
_journal_page_last 7601
_journal_paper_doi 10.1039/c9dt00840c
_journal_volume 48
_journal_year 2019
_chemical_formula_moiety 'Cd (C15 H20 N4) (C8 H4 O4), (C H4 O)'
_chemical_formula_sum 'C24 H28 Cd N4 O5'
_chemical_formula_weight 564.90
_space_group_crystal_system orthorhombic
_space_group_IT_number 33
_space_group_name_Hall 'P 2c -2n'
_space_group_name_H-M_alt 'P n a 21'
_symmetry_space_group_name_Hall 'P 2c -2n'
_symmetry_space_group_name_H-M 'P n a 21'
_atom_sites_solution_hydrogens mixed
_audit_creation_method SHELXL-2018/3
_audit_update_record
;
2019-04-01 deposited with the CCDC.    2019-04-14 downloaded from the CCDC.
;
_cell_angle_alpha 90
_cell_angle_beta 90
_cell_angle_gamma 90
_cell_formula_units_Z 4
_cell_length_a 10.5103(11)
_cell_length_b 18.4362(11)
_cell_length_c 12.6751(9)
_cell_measurement_reflns_used 897
_cell_measurement_temperature 295(2)
_cell_measurement_theta_max 21.5010
_cell_measurement_theta_min 3.8260
_cell_volume 2456.1(3)
_computing_cell_refinement
;
CrysAlis Pro (Agilent, 2013)
;
_computing_data_collection
;
CrysAlis Pro (Agilent, 2013)
;
_computing_data_reduction
;
CrysAlis Pro (Agilent, 2013)
;
_computing_molecular_graphics '(K. Brandenburg, Diamond 3.1, 2009)'
_computing_publication_material '(K. Brandenburg, Diamond 3.1, 2009)'
_computing_structure_refinement 'SHELXL-2018/3 (Sheldrick, 2018)'
_diffrn_ambient_temperature 295(2)
_diffrn_detector_area_resol_mean 16.1954
_diffrn_measured_fraction_theta_full 0.994
_diffrn_measured_fraction_theta_max 0.874
_diffrn_measurement_device_type 'Xcalibur, Eos'
_diffrn_measurement_method '\w scans'
_diffrn_radiation_type MoK\a
_diffrn_radiation_wavelength 0.71073
_diffrn_reflns_av_R_equivalents 0.0506
_diffrn_reflns_av_unetI/netI 0.1196
_diffrn_reflns_Laue_measured_fraction_full 0.994
_diffrn_reflns_Laue_measured_fraction_max 0.874
_diffrn_reflns_limit_h_max 11
_diffrn_reflns_limit_h_min -14
_diffrn_reflns_limit_k_max 13
_diffrn_reflns_limit_k_min -24
_diffrn_reflns_limit_l_max 16
_diffrn_reflns_limit_l_min -17
_diffrn_reflns_number 7264
_diffrn_reflns_point_group_measured_fraction_full 0.869
_diffrn_reflns_point_group_measured_fraction_max 0.711
_diffrn_reflns_theta_full 25.242
_diffrn_reflns_theta_max 30.071
_diffrn_reflns_theta_min 3.214
_diffrn_source 'Enhance (Mo) X-ray Source'
_exptl_absorpt_coefficient_mu 0.931
_exptl_absorpt_correction_T_max 1.00000
_exptl_absorpt_correction_T_min 0.70822
_exptl_absorpt_correction_type multi-scan
_exptl_absorpt_process_details
; 
CrysAlis Pro (Agilent, 2013)
Empirical absorption correction using spherical harmonics,
 implemented in SCALE3 ABSPACK scaling algorithm. 
;
_exptl_crystal_colour colorless
_exptl_crystal_density_diffrn 1.528
_exptl_crystal_description prism
_exptl_crystal_F_000 1152
_exptl_crystal_size_max 0.190
_exptl_crystal_size_mid 0.160
_exptl_crystal_size_min 0.140
_refine_diff_density_max 1.052
_refine_diff_density_min -0.718
_refine_diff_density_rms 0.104
_refine_ls_abs_structure_details
;
 Refined as an inversion twin.
;
_refine_ls_abs_structure_Flack 0.18(10)
_refine_ls_extinction_method none
_refine_ls_goodness_of_fit_ref 1.022
_refine_ls_hydrogen_treatment constr
_refine_ls_matrix_type full
_refine_ls_number_parameters 309
_refine_ls_number_reflns 5131
_refine_ls_number_restraints 1
_refine_ls_restrained_S_all 1.022
_refine_ls_R_factor_all 0.1435
_refine_ls_R_factor_gt 0.0747
_refine_ls_shift/su_max 0.000
_refine_ls_shift/su_mean 0.000
_refine_ls_structure_factor_coef Fsqd
_refine_ls_weighting_details 'w=1/[\s^2^(Fo^2^)+(0.0696P)^2^] where P=(Fo^2^+2Fc^2^)/3'
_refine_ls_weighting_scheme calc
_refine_ls_wR_factor_gt 0.1484
_refine_ls_wR_factor_ref 0.1861
_reflns_Friedel_coverage 0.563
_reflns_Friedel_fraction_full 0.730
_reflns_Friedel_fraction_max 0.535
_reflns_number_gt 2812
_reflns_number_total 5131
_reflns_threshold_expression 'I > 2\s(I)'
_cod_data_source_file c9dt00840c2.cif
_cod_data_source_block d10055
_cod_depositor_comments 'Adding full bibliography for 7049708--7049720.cif.'
_cod_database_code 7049720
_shelx_shelxl_version_number 2018/3
_shelx_space_group_comment
;
The symmetry employed for this shelxl refinement is uniquely defined
by the following loop, which should always be used as a source of
symmetry information in preference to the above space-group names.
They are only intended as comments.
;
_shelx_estimated_absorpt_t_min 0.843
_shelx_estimated_absorpt_t_max 0.881

loop_
_space_group_symop_operation_xyz
'x, y, z'
'-x, -y, z+1/2'
'-x+1/2, y+1/2, z+1/2'
'x+1/2, -y+1/2, z'

loop_
_atom_site_label
_atom_site_type_symbol
_atom_site_fract_x
_atom_site_fract_y
_atom_site_fract_z
_atom_site_U_iso_or_equiv
_atom_site_adp_type
_atom_site_occupancy
_atom_site_site_symmetry_order
_atom_site_calc_flag
_atom_site_refinement_flags_posn
_atom_site_refinement_flags_adp
Cd1 Cd 0.37671(9) 0.51623(5) 1.01381(18) 0.0448(3) Uani 1 1 d . .
O1 O 0.3514(13) 0.4194(6) 1.1234(9) 0.066(3) Uani 1 1 d . .
O2 O 0.1939(12) 0.3798(7) 1.0238(15) 0.094(5) Uani 1 1 d . .
O3 O 0.1544(15) 0.1931(7) 1.5286(13) 0.093(5) Uani 1 1 d . .
O4 O 0.0735(11) 0.1152(5) 1.4110(8) 0.057(3) Uani 1 1 d . .
O5 O -0.0399(17) 0.3588(10) 0.9433(12) 0.116(6) Uani 1 1 d . .
H5O H 0.033384 0.365407 0.967984 0.173 Uiso 1 1 d R U
N1 N 0.5025(15) 0.5632(7) 1.4082(9) 0.057(4) Uani 1 1 d . .
N2 N 0.2173(13) 0.5690(9) 1.1228(9) 0.058(4) Uani 1 1 d . .
H2B H 0.233684 0.615705 1.118988 0.070 Uiso 1 1 calc R U
N3 N 0.1847(14) 0.5230(8) 0.9058(11) 0.052(3) Uani 1 1 d . .
H3 H 0.150784 0.479494 0.910493 0.062 Uiso 1 1 calc R U
N4 N 0.4356(13) 0.4545(8) 0.6132(10) 0.055(3) Uani 1 1 d . .
C1 C 0.524(2) 0.6358(9) 1.4111(14) 0.071(6) Uani 1 1 d . .
H1 H 0.593116 0.653586 1.448906 0.085 Uiso 1 1 calc R U
C2 C 0.447(2) 0.6823(11) 1.3602(18) 0.095(7) Uani 1 1 d . .
H2A H 0.461281 0.731889 1.366003 0.114 Uiso 1 1 calc R U
C3 C 0.349(2) 0.6578(10) 1.3002(14) 0.081(7) Uani 1 1 d . .
H3A H 0.298983 0.690639 1.262637 0.098 Uiso 1 1 calc R U
C4 C 0.3215(18) 0.5840(9) 1.2948(11) 0.055(4) Uani 1 1 d . .
C5 C 0.4057(18) 0.5400(10) 1.3533(14) 0.052(5) Uani 1 1 d . .
H5 H 0.390856 0.490260 1.352749 0.063 Uiso 1 1 calc R U
C6 C 0.208(2) 0.5555(10) 1.2392(13) 0.053(5) Uani 1 1 d . .
H6A H 0.132236 0.578808 1.266719 0.063 Uiso 1 1 calc R U
H6B H 0.200687 0.503793 1.252061 0.063 Uiso 1 1 calc R U
C7 C 0.094(2) 0.5629(19) 1.0745(14) 0.078(9) Uani 1 1 d . .
H7A H 0.038726 0.600335 1.103100 0.094 Uiso 1 1 calc R U
H7B H 0.057079 0.516313 1.093227 0.094 Uiso 1 1 calc R U
C8 C 0.095(3) 0.570(2) 0.957(2) 0.111(13) Uani 1 1 d . .
H8 H 0.122209 0.619287 0.941736 0.134 Uiso 1 1 calc R U
C9 C -0.040(3) 0.564(2) 0.9237(19) 0.162(15) Uani 1 1 d . .
H9A H -0.090187 0.597771 0.963698 0.243 Uiso 1 1 calc R U
H9B H -0.046432 0.575424 0.850013 0.243 Uiso 1 1 calc R U
H9C H -0.070081 0.515716 0.935863 0.243 Uiso 1 1 calc R U
C10 C 0.196(2) 0.5357(12) 0.7953(15) 0.061(6) Uani 1 1 d . .
H10A H 0.236497 0.582479 0.786115 0.074 Uiso 1 1 calc R U
H10B H 0.110221 0.540036 0.767143 0.074 Uiso 1 1 calc R U
C11 C 0.2634(17) 0.4840(9) 0.7306(12) 0.052(4) Uani 1 1 d . .
C12 C 0.3728(16) 0.5015(10) 0.6743(14) 0.045(4) Uani 1 1 d . .
H12 H 0.403925 0.548595 0.679419 0.055 Uiso 1 1 calc R U
C13 C 0.2183(18) 0.4149(11) 0.7248(14) 0.071(5) Uani 1 1 d . .
H13 H 0.143220 0.401850 0.758682 0.085 Uiso 1 1 calc R U
C14 C 0.287(2) 0.3645(11) 0.6670(19) 0.093(8) Uani 1 1 d . .
H14 H 0.262276 0.316176 0.666357 0.112 Uiso 1 1 calc R U
C15 C 0.389(2) 0.3851(9) 0.6124(15) 0.069(5) Uani 1 1 d . .
H15 H 0.431155 0.350634 0.571693 0.083 Uiso 1 1 calc R U
C16 C 0.257(2) 0.3807(10) 1.1071(15) 0.062(5) Uani 1 1 d . .
C17 C 0.2223(16) 0.3240(8) 1.1904(12) 0.046(4) Uani 1 1 d . .
C18 C 0.2748(17) 0.3306(8) 1.2881(15) 0.058(5) Uani 1 1 d . .
H18 H 0.333605 0.367228 1.300920 0.069 Uiso 1 1 calc R U
C19 C 0.2424(17) 0.2842(9) 1.3672(13) 0.061(5) Uani 1 1 d . .
H19 H 0.278752 0.289510 1.433609 0.074 Uiso 1 1 calc R U
C20 C 0.1539(16) 0.2281(8) 1.3487(13) 0.053(4) Uani 1 1 d . .
C21 C 0.1034(16) 0.2199(9) 1.2483(14) 0.064(5) Uani 1 1 d . .
H21 H 0.049197 0.181579 1.232219 0.077 Uiso 1 1 calc R U
C22 C 0.1364(17) 0.2709(10) 1.1726(12) 0.059(4) Uani 1 1 d . .
H22 H 0.097665 0.268395 1.106722 0.071 Uiso 1 1 calc R U
C23 C 0.1273(17) 0.1763(10) 1.4347(14) 0.062(5) Uani 1 1 d . .
C24 C -0.130(3) 0.354(2) 1.031(4) 0.174(14) Uani 1 1 d . .
H24A H -0.085958 0.338315 1.093153 0.261 Uiso 1 1 calc R U
H24B H -0.194697 0.318708 1.013443 0.261 Uiso 1 1 calc R U
H24C H -0.168508 0.399996 1.042531 0.261 Uiso 1 1 calc R U

loop_
_atom_site_aniso_label
_atom_site_aniso_U_11
_atom_site_aniso_U_22
_atom_site_aniso_U_33
_atom_site_aniso_U_23
_atom_site_aniso_U_13
_atom_site_aniso_U_12
Cd1 0.0523(5) 0.0399(5) 0.0421(4) 0.0079(9) 0.0030(8) 0.0036(5)
O1 0.079(9) 0.057(7) 0.062(7) 0.025(6) 0.017(7) -0.012(7)
O2 0.083(8) 0.106(10) 0.092(9) 0.074(11) -0.013(11) -0.022(8)
O3 0.152(13) 0.076(8) 0.053(10) 0.019(9) 0.007(9) -0.028(8)
O4 0.076(8) 0.030(6) 0.067(7) 0.016(5) 0.016(6) -0.008(6)
O5 0.108(14) 0.138(16) 0.101(12) 0.026(11) -0.028(10) 0.000(13)
N1 0.091(12) 0.050(9) 0.029(6) -0.003(6) 0.002(7) 0.015(8)
N2 0.065(10) 0.078(10) 0.032(7) -0.011(8) 0.001(7) 0.020(9)
N3 0.056(9) 0.053(8) 0.048(7) -0.006(8) 0.013(6) 0.005(8)
N4 0.054(8) 0.056(8) 0.054(8) -0.014(8) 0.005(7) 0.002(8)
C1 0.098(16) 0.049(11) 0.066(11) 0.000(10) -0.030(11) 0.001(11)
C2 0.15(2) 0.042(11) 0.096(15) -0.004(11) -0.043(16) 0.008(14)
C3 0.13(2) 0.049(11) 0.064(12) -0.006(10) -0.019(12) 0.011(13)
C4 0.079(12) 0.058(11) 0.028(7) -0.002(8) 0.006(8) 0.019(10)
C5 0.077(13) 0.041(9) 0.038(9) 0.003(9) -0.006(9) 0.000(9)
C6 0.078(15) 0.056(11) 0.025(8) -0.002(8) 0.001(9) 0.014(11)
C7 0.053(15) 0.15(3) 0.033(11) -0.009(14) -0.001(10) -0.001(17)
C8 0.063(18) 0.20(3) 0.073(16) -0.008(19) -0.019(13) 0.08(2)
C9 0.14(3) 0.26(4) 0.089(18) -0.01(2) -0.013(18) 0.10(3)
C10 0.065(14) 0.073(14) 0.047(11) 0.007(10) 0.011(10) 0.001(11)
C11 0.067(11) 0.048(9) 0.042(8) -0.002(8) -0.017(8) -0.005(9)
C12 0.045(10) 0.054(11) 0.037(8) -0.006(8) -0.001(7) -0.008(8)
C13 0.055(12) 0.078(13) 0.079(13) -0.002(12) 0.019(10) 0.000(11)
C14 0.110(19) 0.043(11) 0.126(19) -0.019(12) 0.044(16) -0.031(12)
C15 0.087(15) 0.039(9) 0.080(12) -0.007(9) 0.025(11) 0.003(10)
C16 0.071(13) 0.056(11) 0.060(12) 0.009(10) 0.016(10) 0.009(10)
C17 0.055(10) 0.035(8) 0.047(9) 0.008(7) 0.013(7) 0.005(8)
C18 0.071(12) 0.022(8) 0.080(12) 0.017(8) 0.013(10) -0.004(8)
C19 0.085(13) 0.052(10) 0.047(9) 0.007(9) -0.003(9) -0.006(10)
C20 0.069(12) 0.030(8) 0.061(10) 0.007(8) 0.020(9) 0.003(8)
C21 0.072(13) 0.042(9) 0.078(12) 0.018(10) -0.013(10) 0.001(9)
C22 0.069(12) 0.061(11) 0.046(9) 0.012(8) 0.002(9) 0.005(11)
C23 0.068(12) 0.054(11) 0.065(11) 0.028(10) 0.020(10) 0.016(10)
C24 0.10(2) 0.26(4) 0.16(3) -0.02(4) 0.02(3) -0.02(2)

loop_
_atom_type_symbol
_atom_type_description
_atom_type_scat_dispersion_real
_atom_type_scat_dispersion_imag
_atom_type_scat_source
C C 0.0033 0.0016 'International Tables Vol C Tables 4.2.6.8 and 6.1.1.4'
H H 0.0000 0.0000 'International Tables Vol C Tables 4.2.6.8 and 6.1.1.4'
N N 0.0061 0.0033 'International Tables Vol C Tables 4.2.6.8 and 6.1.1.4'
O O 0.0106 0.0060 'International Tables Vol C Tables 4.2.6.8 and 6.1.1.4'
Cd Cd -0.8075 1.2024 'International Tables Vol C Tables 4.2.6.8 and 6.1.1.4'

loop_
_geom_angle_atom_site_label_1
_geom_angle_atom_site_label_2
_geom_angle_atom_site_label_3
_geom_angle
_geom_angle_site_symmetry_1
_geom_angle_site_symmetry_3
O1 Cd1 O4 173.2(5) . 3_554
O1 Cd1 N1 85.5(4) . 2_664
O4 Cd1 N1 92.8(4) 3_554 2_664
O1 Cd1 N2 83.3(5) . .
O4 Cd1 N2 99.5(5) 3_554 .
N1 Cd1 N2 164.5(6) 2_664 .
O1 Cd1 N4 87.3(5) . 2_665
O4 Cd1 N4 86.1(4) 3_554 2_665
N1 Cd1 N4 89.7(5) 2_664 2_665
N2 Cd1 N4 100.5(5) . 2_665
O1 Cd1 N3 106.6(5) . .
O4 Cd1 N3 80.2(4) 3_554 .
N1 Cd1 N3 99.1(5) 2_664 .
N2 Cd1 N3 73.9(4) . .
N4 Cd1 N3 164.0(5) 2_665 .
C16 O1 Cd1 116.3(12) . .
C23 O4 Cd1 117.2(10) . 3_545
C5 N1 C1 117.9(16) . .
C5 N1 Cd1 121.3(12) . 2_665
C1 N1 Cd1 120.5(12) . 2_665
C7 N2 C6 110.3(15) . .
C7 N2 Cd1 110.9(12) . .
C6 N2 Cd1 123.3(12) . .
C10 N3 C8 113.8(19) . .
C10 N3 Cd1 119.5(13) . .
C8 N3 Cd1 108.5(14) . .
C12 N4 C15 115.8(15) . .
C12 N4 Cd1 124.3(12) . 2_664
C15 N4 Cd1 119.9(11) . 2_664
C2 C1 N1 121.0(18) . .
C1 C2 C3 121.0(19) . .
C2 C3 C4 120.4(19) . .
C3 C4 C5 114.1(18) . .
C3 C4 C6 122.3(17) . .
C5 C4 C6 123.4(17) . .
N1 C5 C4 125.5(17) . .
C4 C6 N2 110.9(16) . .
N2 C7 C8 114(2) . .
N3 C8 C9 117(3) . .
N3 C8 C7 114(3) . .
C9 C8 C7 106(3) . .
N3 C10 C11 119.3(18) . .
C13 C11 C12 118.5(16) . .
C13 C11 C10 118.5(19) . .
C12 C11 C10 123.0(17) . .
N4 C12 C11 123.7(16) . .
C11 C13 C14 118.2(17) . .
C15 C14 C13 120.3(18) . .
C14 C15 N4 123.3(17) . .
O1 C16 O2 125.2(17) . .
O1 C16 C17 118.1(17) . .
O2 C16 C17 116.5(18) . .
C22 C17 C18 119.2(14) . .
C22 C17 C16 122.7(15) . .
C18 C17 C16 118.0(16) . .
C17 C18 C19 120.8(17) . .
C18 C19 C20 120.3(16) . .
C21 C20 C19 118.9(14) . .
C21 C20 C23 122.3(16) . .
C19 C20 C23 118.5(16) . .
C22 C21 C20 117.7(16) . .
C17 C22 C21 122.9(15) . .
O3 C23 O4 122.1(15) . .
O3 C23 C20 119.6(18) . .
O4 C23 C20 118.3(16) . .

loop_
_geom_bond_atom_site_label_1
_geom_bond_atom_site_label_2
_geom_bond_distance
_geom_bond_site_symmetry_2
Cd1 O1 2.278(11) .
Cd1 O4 2.303(10) 3_554
Cd1 N1 2.356(13) 2_664
Cd1 N2 2.380(13) .
Cd1 N4 2.402(14) 2_665
Cd1 N3 2.442(15) .
O1 C16 1.24(2) .
O2 C16 1.25(2) .
O3 C23 1.26(2) .
O4 C23 1.30(2) .
O5 C24 1.46(4) .
N1 C5 1.31(2) .
N1 C1 1.36(2) .
N2 C7 1.44(2) .
N2 C6 1.50(2) .
N3 C10 1.42(2) .
N3 C8 1.43(3) .
N4 C12 1.34(2) .
N4 C15 1.37(2) .
C1 C2 1.34(2) .
C2 C3 1.36(3) .
C3 C4 1.39(2) .
C4 C5 1.41(2) .
C4 C6 1.48(3) .
C7 C8 1.49(2) .
C8 C9 1.49(4) .
C10 C11 1.45(3) .
C11 C13 1.36(2) .
C11 C12 1.39(2) .
C13 C14 1.39(2) .
C14 C15 1.33(3) .
C16 C17 1.53(2) .
C17 C22 1.35(2) .
C17 C18 1.36(2) .
C18 C19 1.36(2) .
C19 C20 1.41(2) .
C20 C21 1.39(2) .
C20 C23 1.48(2) .
C21 C22 1.39(2) .
